data_7703401
loop_
_publ_author_name
'Yi, Gangji'
'Cui, Huihui'
'Zhang, Chunyang'
'Zhao, Wen'
'Chen, Lei'
'Zhang, Yi-Quan'
'Chen, Xue-Tai'
'Song, You'
'Yuan, Aihua'

_publ_section_title
;
 A capped trigonal prismatic cobalt(ii) complex as a structural archetype
 for single-ion magnets.
;
_journal_issue 7
_journal_name_full 'Dalton transactions (Cambridge, England : 2003)'
_journal_page_first 2063
_journal_page_last 2067
_journal_paper_doi 10.1039/c9dt04881b
_journal_volume 49
_journal_year 2020
_chemical_formula_sum 'C31 H31 Cl2 Fe N7 O8'
_chemical_formula_weight 756.38
_space_group_crystal_system triclinic
_space_group_IT_number 2
_space_group_name_Hall '-P 1'
_space_group_name_H-M_alt 'P -1'
_atom_sites_solution_hydrogens geom
_audit_creation_method SHELXL-2016/6
_audit_update_record
;
2019-11-27 deposited with the CCDC.	2020-01-22 downloaded from the CCDC.
;
_cell_angle_alpha 111.348(4)
_cell_angle_beta 97.401(4)
_cell_angle_gamma 111.538(4)
_cell_formula_units_Z 2
_cell_length_a 11.5246(8)
_cell_length_b 12.2303(9)
_cell_length_c 14.0274(11)
_cell_measurement_reflns_used 3755
_cell_measurement_temperature 296(2)
_cell_measurement_theta_max 23.621
_cell_measurement_theta_min 2.832
_cell_volume 1632.4(2)
_computing_structure_refinement 'SHELXL-2016/6 (Sheldrick, 2016)'
_diffrn_ambient_temperature 296(2)
_diffrn_measured_fraction_theta_full 0.991
_diffrn_measured_fraction_theta_max 0.950
_diffrn_measurement_device_type 'CCD area detector'
_diffrn_measurement_method 'phi and omega scans'
_diffrn_radiation_type MoK\a
_diffrn_radiation_wavelength 0.71073
_diffrn_reflns_av_R_equivalents 0.0216
_diffrn_reflns_av_unetI/netI 0.0428
_diffrn_reflns_Laue_measured_fraction_full 0.991
_diffrn_reflns_Laue_measured_fraction_max 0.950
_diffrn_reflns_limit_h_max 14
_diffrn_reflns_limit_h_min -14
_diffrn_reflns_limit_k_max 15
_diffrn_reflns_limit_k_min -15
_diffrn_reflns_limit_l_max 18
_diffrn_reflns_limit_l_min -15
_diffrn_reflns_number 12754
_diffrn_reflns_point_group_measured_fraction_full 0.991
_diffrn_reflns_point_group_measured_fraction_max 0.950
_diffrn_reflns_theta_full 25.242
_diffrn_reflns_theta_max 27.511
_diffrn_reflns_theta_min 1.636
_exptl_absorpt_coefficient_mu 0.688
_exptl_absorpt_correction_T_max 0.930
_exptl_absorpt_correction_T_min 0.879
_exptl_absorpt_correction_type multi-scan
_exptl_absorpt_process_details sadabs
_exptl_crystal_density_diffrn 1.539
_exptl_crystal_description block
_exptl_crystal_F_000 780
_exptl_crystal_size_max 0.180
_exptl_crystal_size_mid 0.160
_exptl_crystal_size_min 0.100
_refine_diff_density_max 0.785
_refine_diff_density_min -0.526
_refine_diff_density_rms 0.161
_refine_ls_extinction_method none
_refine_ls_goodness_of_fit_ref 1.059
_refine_ls_hydrogen_treatment constr
_refine_ls_matrix_type full
_refine_ls_number_parameters 442
_refine_ls_number_reflns 7121
_refine_ls_number_restraints 0
_refine_ls_restrained_S_all 1.059
_refine_ls_R_factor_all 0.0852
_refine_ls_R_factor_gt 0.0553
_refine_ls_shift/su_max 0.006
_refine_ls_shift/su_mean 0.000
_refine_ls_structure_factor_coef Fsqd
_refine_ls_weighting_details 'w=1/[\s^2^(Fo^2^)+(0.1182P)^2^+0.5617P] where P=(Fo^2^+2Fc^2^)/3'
_refine_ls_weighting_scheme calc
_refine_ls_wR_factor_gt 0.1601
_refine_ls_wR_factor_ref 0.1985
_reflns_Friedel_coverage 0.000
_reflns_number_gt 5150
_reflns_number_total 7121
_reflns_threshold_expression 'I > 2\s(I)'
_cod_data_source_file c9dt04881b2.cif
_cod_data_source_block 2-Fe
_cod_depositor_comments 'Adding full bibliography for 7703400--7703401.cif.'
_cod_database_code 7703401
_shelx_shelxl_version_number 2016/6
_shelx_space_group_comment
;
The symmetry employed for this shelxl refinement is uniquely defined
by the following loop, which should always be used as a source of
symmetry information in preference to the above space-group names.
They are only intended as comments.
;
_shelx_estimated_absorpt_t_min 0.886
_shelx_estimated_absorpt_t_max 0.934

loop_
_space_group_symop_operation_xyz
'x, y, z'
'-x, -y, -z'

loop_
_atom_site_label
_atom_site_type_symbol
_atom_site_fract_x
_atom_site_fract_y
_atom_site_fract_z
_atom_site_U_iso_or_equiv
_atom_site_adp_type
_atom_site_occupancy
_atom_site_site_symmetry_order
_atom_site_calc_flag
_atom_site_refinement_flags_posn
_atom_site_refinement_flags_adp
Fe1 Fe 0.79728(5) 0.13639(5) 0.27188(4) 0.03482(17) Uani 1 1 d . .
N1 N 0.8214(3) 0.0387(3) 0.1038(2) 0.0375(6) Uani 1 1 d . .
N2 N 0.7651(3) -0.0643(3) 0.2420(2) 0.0397(6) Uani 1 1 d . .
N3 N 0.5678(3) -0.0175(3) 0.1395(3) 0.0481(8) Uani 1 1 d . .
N4 N 0.8581(3) 0.2899(3) 0.2097(2) 0.0433(7) Uani 1 1 d . .
N5 N 1.0050(3) 0.2518(3) 0.3852(2) 0.0425(7) Uani 1 1 d . .
N6 N 0.7914(3) 0.1094(3) 0.4297(2) 0.0409(7) Uani 1 1 d . .
N7 N 0.6737(3) 0.2267(3) 0.3482(2) 0.0423(7) Uani 1 1 d . .
C1 C 0.6973(4) -0.0173(4) 0.0191(3) 0.0464(9) Uani 1 1 d . .
H1A H 0.700356 -0.077020 -0.047663 0.056 Uiso 1 1 calc R U
H1B H 0.687185 0.052883 0.007969 0.056 Uiso 1 1 calc R U
C2 C 0.5814(3) -0.0898(4) 0.0478(3) 0.0430(8) Uani 1 1 d . .
C3 C 0.4967(4) -0.2208(4) -0.0145(3) 0.0576(11) Uani 1 1 d . .
H3 H 0.508902 -0.269358 -0.077531 0.069 Uiso 1 1 calc R U
C4 C 0.3929(4) -0.2787(5) 0.0193(4) 0.0672(13) Uani 1 1 d . .
H4 H 0.335440 -0.367505 -0.020057 0.081 Uiso 1 1 calc R U
C5 C 0.3760(4) -0.2045(5) 0.1102(4) 0.0632(12) Uani 1 1 d . .
H5 H 0.305490 -0.241121 0.132808 0.076 Uiso 1 1 calc R U
C6 C 0.4645(4) -0.0745(4) 0.1683(4) 0.0532(10) Uani 1 1 d . .
H6 H 0.451964 -0.024008 0.230287 0.064 Uiso 1 1 calc R U
C7 C 0.9231(4) 0.1400(4) 0.0876(3) 0.0454(9) Uani 1 1 d . .
H7A H 1.008785 0.155761 0.125017 0.054 Uiso 1 1 calc R U
H7B H 0.914929 0.109031 0.011726 0.054 Uiso 1 1 calc R U
C8 C 0.9112(3) 0.2660(4) 0.1286(3) 0.0417(8) Uani 1 1 d . .
C9 C 0.9638(4) 0.3567(4) 0.0908(4) 0.0588(11) Uani 1 1 d . .
H9 H 0.996395 0.335664 0.032926 0.071 Uiso 1 1 calc R U
C10 C 0.9678(5) 0.4793(5) 0.1396(4) 0.0694(13) Uani 1 1 d . .
H10 H 1.005053 0.542651 0.116389 0.083 Uiso 1 1 calc R U
C11 C 0.9155(5) 0.5053(4) 0.2230(4) 0.0623(11) Uani 1 1 d . .
H11 H 0.915811 0.586520 0.256935 0.075 Uiso 1 1 calc R U
C12 C 0.8625(4) 0.4095(4) 0.2555(3) 0.0537(10) Uani 1 1 d . .
H12 H 0.827832 0.428417 0.312396 0.064 Uiso 1 1 calc R U
C13 C 0.8596(4) -0.0659(4) 0.0999(3) 0.0477(9) Uani 1 1 d . .
H13A H 0.952928 -0.027120 0.134394 0.057 Uiso 1 1 calc R U
H13B H 0.840406 -0.126606 0.025677 0.057 Uiso 1 1 calc R U
C14 C 0.7860(4) -0.1382(4) 0.1558(3) 0.0449(8) Uani 1 1 d . .
C15 C 0.7416(4) -0.2715(4) 0.1227(4) 0.0572(11) Uani 1 1 d . .
H15 H 0.758325 -0.322360 0.063567 0.069 Uiso 1 1 calc R U
C16 C 0.6715(4) -0.3277(4) 0.1798(4) 0.0620(12) Uani 1 1 d . .
H16 H 0.637040 -0.417793 0.157132 0.074 Uiso 1 1 calc R U
C17 C 0.6533(4) -0.2500(4) 0.2696(4) 0.0549(10) Uani 1 1 d . .
H17 H 0.608350 -0.286202 0.309550 0.066 Uiso 1 1 calc R U
C18 C 0.7022(3) -0.1184(4) 0.2994(3) 0.0425(8) Uani 1 1 d . .
C19 C 0.6883(4) -0.0241(4) 0.3963(3) 0.0487(9) Uani 1 1 d . .
H19A H 0.602761 -0.026633 0.379255 0.058 Uiso 1 1 calc R U
H19B H 0.696364 -0.048618 0.454381 0.058 Uiso 1 1 calc R U
C20 C 0.7649(4) 0.2114(4) 0.5037(3) 0.0486(9) Uani 1 1 d . .
H20A H 0.844242 0.293839 0.539383 0.058 Uiso 1 1 calc R U
H20B H 0.736009 0.186918 0.558086 0.058 Uiso 1 1 calc R U
C21 C 0.6616(4) 0.2272(4) 0.4426(3) 0.0439(8) Uani 1 1 d . .
C22 C 0.5591(4) 0.2402(4) 0.4779(4) 0.0605(11) Uani 1 1 d . .
H22 H 0.552296 0.240060 0.543264 0.073 Uiso 1 1 calc R U
C23 C 0.4676(5) 0.2531(5) 0.4170(5) 0.0732(14) Uani 1 1 d . .
H23 H 0.396617 0.259162 0.439212 0.088 Uiso 1 1 calc R U
C24 C 0.4814(4) 0.2572(4) 0.3227(5) 0.0688(13) Uani 1 1 d . .
H24 H 0.421882 0.269062 0.281043 0.083 Uiso 1 1 calc R U
C25 C 0.5851(4) 0.2435(4) 0.2910(3) 0.0528(10) Uani 1 1 d . .
H25 H 0.594183 0.245990 0.226809 0.063 Uiso 1 1 calc R U
C26 C 0.9198(4) 0.1201(4) 0.4758(3) 0.0488(9) Uani 1 1 d . .
H26A H 0.922148 0.037444 0.437210 0.059 Uiso 1 1 calc R U
H26B H 0.930999 0.136511 0.550213 0.059 Uiso 1 1 calc R U
C27 C 1.0295(3) 0.2273(4) 0.4700(3) 0.0411(8) Uani 1 1 d . .
C28 C 1.1507(4) 0.2935(4) 0.5456(3) 0.0506(9) Uani 1 1 d . .
H28 H 1.163462 0.274918 0.603642 0.061 Uiso 1 1 calc R U
C29 C 1.2524(4) 0.3864(4) 0.5355(3) 0.0592(11) Uani 1 1 d . .
H29 H 1.334659 0.431691 0.586208 0.071 Uiso 1 1 calc R U
C30 C 1.2304(4) 0.4114(4) 0.4487(4) 0.0579(11) Uani 1 1 d . .
H30 H 1.297809 0.473292 0.438981 0.070 Uiso 1 1 calc R U
C31 C 1.1067(4) 0.3429(4) 0.3762(3) 0.0514(9) Uani 1 1 d . .
H31 H 1.092553 0.360696 0.317882 0.062 Uiso 1 1 calc R U
Cl1 Cl 0.33294(12) 0.45685(11) 0.20340(9) 0.0683(3) Uani 1 1 d . .
Cl2 Cl 0.14899(10) 0.92543(11) 0.26508(8) 0.0552(3) Uani 1 1 d . .
O1 O 0.3384(6) 0.4979(5) 0.1239(4) 0.143(2) Uani 1 1 d . .
O2 O 0.4507(5) 0.4849(7) 0.2627(8) 0.237(5) Uani 1 1 d . .
O3 O 0.2431(4) 0.3245(4) 0.1668(4) 0.0994(13) Uani 1 1 d . .
O4 O 0.2894(9) 0.5347(6) 0.2746(5) 0.195(4) Uani 1 1 d . .
O5 O 0.2630(4) 0.9353(4) 0.3252(3) 0.0902(12) Uani 1 1 d . .
O6 O 0.1765(5) 0.9684(7) 0.1884(4) 0.142(2) Uani 1 1 d . .
O7 O 0.0555(6) 0.8000(6) 0.2143(8) 0.217(4) Uani 1 1 d . .
O8 O 0.1012(7) 0.9995(7) 0.3313(4) 0.168(3) Uani 1 1 d . .

loop_
_atom_site_aniso_label
_atom_site_aniso_U_11
_atom_site_aniso_U_22
_atom_site_aniso_U_33
_atom_site_aniso_U_23
_atom_site_aniso_U_13
_atom_site_aniso_U_12
Fe1 0.0392(3) 0.0412(3) 0.0303(3) 0.0187(2) 0.0144(2) 0.0204(2)
N1 0.0355(14) 0.0467(17) 0.0329(14) 0.0180(13) 0.0135(12) 0.0195(13)
N2 0.0399(15) 0.0425(16) 0.0389(15) 0.0188(13) 0.0109(12) 0.0204(13)
N3 0.0455(17) 0.0549(19) 0.0476(18) 0.0236(16) 0.0174(14) 0.0244(15)
N4 0.0484(17) 0.0488(18) 0.0396(16) 0.0238(14) 0.0187(13) 0.0230(15)
N5 0.0414(16) 0.0478(17) 0.0363(15) 0.0200(14) 0.0089(13) 0.0178(14)
N6 0.0408(16) 0.0471(17) 0.0366(15) 0.0223(13) 0.0132(12) 0.0172(13)
N7 0.0425(16) 0.0488(17) 0.0407(16) 0.0204(14) 0.0162(13) 0.0241(14)
C1 0.048(2) 0.057(2) 0.0300(17) 0.0175(16) 0.0092(15) 0.0214(18)
C2 0.0385(18) 0.052(2) 0.0360(18) 0.0201(17) 0.0045(15) 0.0198(17)
C3 0.055(2) 0.055(2) 0.046(2) 0.0144(19) 0.0002(19) 0.021(2)
C4 0.050(2) 0.055(3) 0.071(3) 0.025(2) 0.002(2) 0.007(2)
C5 0.041(2) 0.074(3) 0.078(3) 0.043(3) 0.013(2) 0.020(2)
C6 0.045(2) 0.067(3) 0.059(2) 0.033(2) 0.0238(18) 0.028(2)
C7 0.0432(19) 0.059(2) 0.0411(19) 0.0270(18) 0.0222(16) 0.0219(18)
C8 0.0390(18) 0.052(2) 0.0352(17) 0.0232(16) 0.0136(14) 0.0167(16)
C9 0.065(3) 0.066(3) 0.057(2) 0.037(2) 0.031(2) 0.027(2)
C10 0.075(3) 0.063(3) 0.073(3) 0.044(3) 0.029(3) 0.018(2)
C11 0.073(3) 0.049(2) 0.067(3) 0.030(2) 0.024(2) 0.026(2)
C12 0.063(3) 0.055(2) 0.049(2) 0.0244(19) 0.0222(19) 0.030(2)
C13 0.054(2) 0.057(2) 0.044(2) 0.0207(18) 0.0226(17) 0.0357(19)
C14 0.045(2) 0.047(2) 0.044(2) 0.0190(17) 0.0093(16) 0.0253(17)
C15 0.064(3) 0.051(2) 0.056(2) 0.016(2) 0.012(2) 0.035(2)
C16 0.061(3) 0.044(2) 0.076(3) 0.026(2) 0.010(2) 0.023(2)
C17 0.047(2) 0.049(2) 0.066(3) 0.032(2) 0.0087(19) 0.0157(18)
C18 0.0369(18) 0.049(2) 0.046(2) 0.0279(17) 0.0103(15) 0.0173(16)
C19 0.049(2) 0.058(2) 0.047(2) 0.0335(19) 0.0193(17) 0.0209(19)
C20 0.055(2) 0.058(2) 0.0304(17) 0.0188(17) 0.0178(16) 0.0221(19)
C21 0.046(2) 0.0378(19) 0.045(2) 0.0144(16) 0.0207(16) 0.0182(16)
C22 0.059(3) 0.053(2) 0.061(3) 0.014(2) 0.035(2) 0.023(2)
C23 0.059(3) 0.061(3) 0.100(4) 0.022(3) 0.040(3) 0.036(2)
C24 0.050(2) 0.053(3) 0.092(4) 0.020(3) 0.009(2) 0.028(2)
C25 0.055(2) 0.049(2) 0.055(2) 0.0219(19) 0.0130(19) 0.0267(19)
C26 0.050(2) 0.060(2) 0.042(2) 0.0301(19) 0.0083(17) 0.0250(19)
C27 0.0430(19) 0.047(2) 0.0336(17) 0.0143(15) 0.0099(15) 0.0250(17)
C28 0.047(2) 0.060(2) 0.0389(19) 0.0149(18) 0.0054(16) 0.028(2)
C29 0.040(2) 0.062(3) 0.055(2) 0.009(2) 0.0004(18) 0.022(2)
C30 0.041(2) 0.052(2) 0.063(3) 0.016(2) 0.0116(19) 0.0127(18)
C31 0.044(2) 0.056(2) 0.048(2) 0.0237(19) 0.0126(17) 0.0161(18)
Cl1 0.0670(7) 0.0522(6) 0.0572(6) 0.0193(5) 0.0099(5) 0.0060(5)
Cl2 0.0578(6) 0.0660(7) 0.0495(5) 0.0303(5) 0.0216(5) 0.0292(5)
O1 0.193(6) 0.114(4) 0.083(3) 0.059(3) 0.023(3) 0.023(4)
O2 0.073(3) 0.167(5) 0.434(12) 0.225(7) -0.058(5) -0.027(3)
O3 0.074(2) 0.058(2) 0.115(3) 0.023(2) 0.021(2) -0.0049(18)
O4 0.345(11) 0.115(4) 0.126(5) 0.039(4) 0.122(6) 0.101(6)
O5 0.075(2) 0.138(4) 0.081(2) 0.070(3) 0.0223(19) 0.050(2)
O6 0.117(4) 0.277(7) 0.117(4) 0.152(5) 0.060(3) 0.102(4)
O7 0.106(4) 0.089(4) 0.331(10) 0.052(5) -0.048(5) -0.003(3)
O8 0.273(8) 0.256(7) 0.119(4) 0.102(5) 0.122(5) 0.226(7)

loop_
_atom_type_symbol
_atom_type_description
_atom_type_scat_dispersion_real
_atom_type_scat_dispersion_imag
_atom_type_scat_source
C C 0.0033 0.0016 'International Tables Vol C Tables 4.2.6.8 and 6.1.1.4'
H H 0.0000 0.0000 'International Tables Vol C Tables 4.2.6.8 and 6.1.1.4'
N N 0.0061 0.0033 'International Tables Vol C Tables 4.2.6.8 and 6.1.1.4'
O O 0.0106 0.0060 'International Tables Vol C Tables 4.2.6.8 and 6.1.1.4'
Cl Cl 0.1484 0.1585 'International Tables Vol C Tables 4.2.6.8 and 6.1.1.4'
Fe Fe 0.3463 0.8444 'International Tables Vol C Tables 4.2.6.8 and 6.1.1.4'

loop_
_geom_angle_atom_site_label_1
_geom_angle_atom_site_label_2
_geom_angle_atom_site_label_3
_geom_angle
N2 Fe1 N7 122.38(11)
N2 Fe1 N4 145.00(11)
N7 Fe1 N4 87.74(11)
N2 Fe1 N5 99.50(11)
N7 Fe1 N5 108.33(11)
N4 Fe1 N5 85.39(11)
N2 Fe1 N1 72.82(11)
N7 Fe1 N1 140.19(10)
N4 Fe1 N1 72.39(10)
N5 Fe1 N1 104.12(10)
N2 Fe1 N6 69.46(11)
N7 Fe1 N6 72.39(11)
N4 Fe1 N6 143.18(11)
N5 Fe1 N6 72.60(10)
N1 Fe1 N6 140.82(11)
C1 N1 C13 110.3(3)
C1 N1 C7 108.6(3)
C13 N1 C7 110.5(3)
C1 N1 Fe1 109.9(2)
C13 N1 Fe1 108.9(2)
C7 N1 Fe1 108.6(2)
C14 N2 C18 120.1(3)
C14 N2 Fe1 120.0(2)
C18 N2 Fe1 118.9(2)
C6 N3 C2 117.9(4)
C12 N4 C8 116.9(3)
C12 N4 Fe1 125.7(3)
C8 N4 Fe1 116.8(2)
C31 N5 C27 116.5(3)
C31 N5 Fe1 126.3(2)
C27 N5 Fe1 117.2(2)
C20 N6 C26 111.6(3)
C20 N6 C19 112.5(3)
C26 N6 C19 109.8(3)
C20 N6 Fe1 108.9(2)
C26 N6 Fe1 107.2(2)
C19 N6 Fe1 106.6(2)
C25 N7 C21 117.9(3)
C25 N7 Fe1 121.6(3)
C21 N7 Fe1 117.6(2)
N1 C1 C2 111.8(3)
N3 C2 C3 122.5(4)
N3 C2 C1 114.7(3)
C3 C2 C1 122.8(4)
C4 C3 C2 118.3(4)
C5 C4 C3 119.4(4)
C4 C5 C6 119.0(4)
N3 C6 C5 122.7(4)
C8 C7 N1 111.1(3)
N4 C8 C9 122.5(4)
N4 C8 C7 116.9(3)
C9 C8 C7 120.4(3)
C8 C9 C10 119.6(4)
C11 C10 C9 118.4(4)
C10 C11 C12 119.0(4)
N4 C12 C11 123.6(4)
N1 C13 C14 109.9(3)
N2 C14 C15 121.1(4)
N2 C14 C13 115.0(3)
C15 C14 C13 123.9(4)
C14 C15 C16 118.4(4)
C17 C16 C15 119.9(4)
C16 C17 C18 118.8(4)
N2 C18 C17 121.7(4)
N2 C18 C19 114.9(3)
C17 C18 C19 123.3(4)
N6 C19 C18 108.9(3)
N6 C20 C21 109.4(3)
N7 C21 C22 121.3(4)
N7 C21 C20 115.4(3)
C22 C21 C20 123.3(4)
C23 C22 C21 119.9(4)
C22 C23 C24 119.2(4)
C25 C24 C23 118.6(4)
N7 C25 C24 123.0(4)
N6 C26 C27 112.0(3)
N5 C27 C28 122.4(4)
N5 C27 C26 116.5(3)
C28 C27 C26 121.0(3)
C29 C28 C27 120.1(4)
C28 C29 C30 118.5(4)
C29 C30 C31 118.7(4)
N5 C31 C30 123.7(4)
O1 Cl1 O3 113.8(3)
O1 Cl1 O2 113.9(4)
O3 Cl1 O2 111.5(3)
O1 Cl1 O4 104.3(4)
O3 Cl1 O4 107.9(4)
O2 Cl1 O4 104.5(6)
O8 Cl2 O7 108.3(5)
O8 Cl2 O5 110.1(3)
O7 Cl2 O5 110.9(4)
O8 Cl2 O6 109.6(4)
O7 Cl2 O6 108.2(5)
O5 Cl2 O6 109.9(3)

loop_
_geom_bond_atom_site_label_1
_geom_bond_atom_site_label_2
_geom_bond_distance
Fe1 N2 2.209(3)
Fe1 N7 2.255(3)
Fe1 N4 2.272(3)
Fe1 N5 2.271(3)
Fe1 N1 2.329(3)
Fe1 N6 2.359(3)
N1 C1 1.475(4)
N1 C13 1.483(5)
N1 C7 1.472(5)
N2 C14 1.333(5)
N2 C18 1.341(5)
N3 C6 1.337(5)
N3 C2 1.337(5)
N4 C12 1.344(5)
N4 C8 1.349(4)
N5 C31 1.346(5)
N5 C27 1.348(4)
N6 C20 1.465(5)
N6 C26 1.474(5)
N6 C19 1.474(5)
N7 C25 1.338(5)
N7 C21 1.347(5)
C1 C2 1.504(5)
C2 C3 1.378(6)
C3 C4 1.387(6)
C4 C5 1.356(7)
C5 C6 1.372(6)
C7 C8 1.502(5)
C8 C9 1.377(5)
C9 C10 1.383(7)
C10 C11 1.373(7)
C11 C12 1.375(6)
C13 C14 1.498(6)
C14 C15 1.382(6)
C15 C16 1.387(6)
C16 C17 1.371(7)
C17 C18 1.366(6)
C18 C19 1.502(5)
C20 C21 1.489(5)
C21 C22 1.378(5)
C22 C23 1.362(7)
C23 C24 1.369(8)
C24 C25 1.372(6)
C26 C27 1.487(5)
C27 C28 1.376(5)
C28 C29 1.366(6)
C29 C30 1.375(6)
C30 C31 1.378(6)
Cl1 O1 1.379(5)
Cl1 O3 1.408(4)
Cl1 O2 1.346(5)
Cl1 O4 1.394(6)
Cl2 O8 1.368(4)
Cl2 O7 1.347(5)
Cl2 O5 1.406(3)
Cl2 O6 1.382(4)
